data_2009419
loop_
_publ_author_name
'Larsson, A-K.'
'Lidin, S.'
'Jacob, M.'

_publ_section_title
;
 Sn~8.7~(Ni~0.5~,Zn~0.4~,Cu~0.1~)~10.4~, a new tin-based alloy from a
 complex metallic mixture
;
_journal_issue 1
_journal_name_full 'Acta Crystallographica Section C'
_journal_page_first 9
_journal_page_last 12
_journal_paper_doi 10.1107/S0108270193006481
_journal_volume 50
_journal_year 1994
_chemical_formula_moiety Sn8.7(Ni0.5Zn0.4Cu0.1)10.4
_chemical_formula_sum 'Cu Ni5 Sn9 Zn5'
_chemical_formula_weight 1676.0(10)
_symmetry_cell_setting cubic
_symmetry_space_group_name_Hall 'P -4 2 3'
_symmetry_space_group_name_H-M 'P -4 3 m'
_atom_type_scat_source IntTabIV
_cell_angle_alpha 90.
_cell_angle_beta 90.
_cell_angle_gamma 90.
_cell_formula_units_Z 2
_cell_length_a 8.854(7)
_cell_length_b 8.854(7)
_cell_length_c 8.854(7)
_cell_measurement_reflns_used 17
_cell_measurement_temperature 293
_cell_measurement_theta_max 23.3
_cell_measurement_theta_min 6.9
_cell_volume 694.1(10)
_diffrn_measurement_device 'Enraf-Nonius CAD-4'
_diffrn_measurement_method \w/2\q
_diffrn_radiation_type MoK\a
_diffrn_radiation_wavelength 0.71069
_diffrn_reflns_av_R_equivalents 0.05142
_diffrn_reflns_limit_h_max 15
_diffrn_reflns_limit_h_min 0
_diffrn_reflns_limit_k_max 16
_diffrn_reflns_limit_k_min 0
_diffrn_reflns_limit_l_max 16
_diffrn_reflns_limit_l_min 0
_diffrn_reflns_number 2591
_diffrn_reflns_theta_max 40
_diffrn_standards_decay_% 3
_diffrn_standards_interval_time 120
_diffrn_standards_number 2
_exptl_absorpt_coefficient_mu 31.0
_exptl_absorpt_correction_T_max 0.2245
_exptl_absorpt_correction_T_min 0.0184
_exptl_absorpt_correction_type integration
_exptl_crystal_colour 'Grey metallic'
_exptl_crystal_density_diffrn 8.02
_exptl_crystal_description Rod
_exptl_crystal_size_max 0.25
_exptl_crystal_size_mid 0.06
_exptl_crystal_size_min 0.06
_refine_diff_density_max 4.7
_refine_diff_density_min -3.9
_refine_ls_goodness_of_fit_obs 1.01
_refine_ls_number_parameters 35
_refine_ls_number_reflns 355
_refine_ls_R_factor_obs 0.0535
_refine_ls_shift/esd_max 0.002
_refine_ls_structure_factor_coef F
_refine_ls_weighting_details 'w=1/(\s^2^ + 0.07F~o~)^2^'
_refine_ls_weighting_scheme calc
_refine_ls_wR_factor_obs 0.0752
_reflns_number_observed 355
_reflns_number_total 487
_reflns_observed_criterion F~o~^2^<3\s(F~o~^2^)
_cod_data_source_file sh1035.cif
_cod_data_source_block sh1035_structure_1_of_1
_cod_depositor_comments
;
The following automatic conversions were performed:

'_refine_ls_weighting_scheme' value 'w=1/(\s^2^ + 0.07F~o~)^2^' was
changed to 'calc'. New tag '_refine_ls_weighting_details' was
created. The value of the new tag was set to 'w=1/(\s^2^ +
0.07F~o~)^2^'.

Automatic conversion script
Id: cif_fix_values 3143 2015-03-26 13:38:13Z robertas 
;
_cod_original_cell_volume 694(2)
_cod_original_formula_sum 'Cu1 Ni5 Sn9 Zn5'
_cod_database_code 2009419

loop_
_atom_site_label
_atom_site_fract_x
_atom_site_fract_y
_atom_site_fract_z
_atom_site_U_iso_or_equiv
Sn1 .3270(3) .3270(3) .3270(3) 0.0077(4)
Sn2 .6737(4) .6737(4) .6737(4) .0139(6)
Sn3 .2892(2) .0000 .0000 .0094(3)
Ni1 .0000 .0000 .0000 .0023(9)
Ni2 .5 .5 .5 .0020(9)
Ni3 .1523(2) .1523(2) .5061(5) .0038(4)
Sn4 .3704(5) .3704(5) .0066(8) .0103(7)
Ni4 .3193(10) .3193(10) .9969(15) .0150(14)

loop_
_geom_bond_atom_site_label_1
_geom_bond_atom_site_label_2
_geom_bond_distance
_geom_bond_publ_flag
Sn1 M2 2.653(5) yes
Sn1 M3 2.702(4) yes
Sn1 Sn4 2.888(8) yes
Sn1 M4 2.924(13) yes
Sn1 Sn2 3.070(5) yes
Sn2 M3 2.636(4) yes
Sn2 M2 2.664(7) yes
Sn2 M4 2.863(14) yes
Sn2 Sn4 2.999(8) yes
Sn2 Sn4 3.921(7) yes
Sn3 M1 2.561(2) yes
Sn3 M3 2.630(4) yes
Sn3 M3 2.706(4) yes
Sn3 M4 2.840(10) yes
Sn3 Sn4 3.357(6) yes
Sn3 Sn3 3.621(4) yes
Sn3 Sn3 3.732(4) yes
